data_4123558
loop_
_publ_author_name
'Yao, Shu A.'
'Martin-Diaconescu, Vlad'
'Infante, Ivan'
'Lancaster, Kyle M.'
'G\"otz, Andreas W'
'DeBeer, Serena'
'Berry, John F.'

_publ_section_title
;
 Electronic Structure of Ni2E2 Complexes (E = S, Se, Te) and a Global
 Analysis of M2E2 Compounds: A Case for Quantized E2(n-) Oxidation Levels
 with n = 2, 3, or 4.
;
_journal_issue 15
_journal_name_full 'Journal of the American Chemical Society'
_journal_page_first 4993
_journal_page_last 5011
_journal_paper_doi 10.1021/ja511607j
_journal_volume 137
_journal_year 2015
_chemical_formula_moiety 'C54 H88 Co Ni2 S2'
_chemical_formula_sum 'C54 H88 Co Ni2 S2'
_chemical_formula_weight 977.71
_space_group_IT_number 14
_symmetry_cell_setting monoclinic
_symmetry_Int_Tables_number 14
_symmetry_space_group_name_Hall '-P 2ybc'
_symmetry_space_group_name_H-M 'P 1 21/c 1'
_atom_sites_solution_hydrogens geom
_atom_sites_solution_primary direct
_atom_sites_solution_secondary difmap
_cell_angle_alpha 90.00
_cell_angle_beta 99.84(3)
_cell_angle_gamma 90.00
_cell_formula_units_Z 4
_cell_length_a 20.995(4)
_cell_length_b 11.757(2)
_cell_length_c 21.175(4)
_cell_measurement_reflns_used 999
_cell_measurement_temperature 100(2)
_cell_measurement_theta_max 30.54
_cell_measurement_theta_min 2.29
_cell_volume 5149.9(17)
_computing_cell_refinement 'SAINT (Bruker-AXS, 2007)'
_computing_data_collection 'SMART (Bruker-AXS, 2000)'
_computing_data_reduction 'SAINT (Bruker-AXS, 2007)'
_computing_molecular_graphics 'SHELXTL Ver. 6.10'
_computing_publication_material 'SHELXTL Ver. 6.10'
_computing_structure_refinement 'SHELXTL Ver. 6.10'
_computing_structure_solution 'SHELXTL Ver. 6.10 (Sheldrick, 2008)'
_diffrn_ambient_temperature 100(2)
_diffrn_measured_fraction_theta_full 0.998
_diffrn_measured_fraction_theta_max 0.995
_diffrn_measurement_device_type 'Bruker CCD-1000 area detector'
_diffrn_measurement_method '0.30\% \w scans'
_diffrn_radiation_monochromator graphite
_diffrn_radiation_source 'fine-focus sealed tube'
_diffrn_radiation_type Mo-K\a
_diffrn_radiation_wavelength 0.71073
_diffrn_reflns_av_R_equivalents 0.0463
_diffrn_reflns_av_sigmaI/netI 0.0260
_diffrn_reflns_limit_h_max 29
_diffrn_reflns_limit_h_min -29
_diffrn_reflns_limit_k_max 16
_diffrn_reflns_limit_k_min -16
_diffrn_reflns_limit_l_max 30
_diffrn_reflns_limit_l_min -30
_diffrn_reflns_number 129570
_diffrn_reflns_theta_full 25.00
_diffrn_reflns_theta_max 30.54
_diffrn_reflns_theta_min 2.29
_exptl_absorpt_coefficient_mu 1.157
_exptl_absorpt_correction_T_max 0.8971
_exptl_absorpt_correction_T_min 0.8119
_exptl_absorpt_correction_type analytical
_exptl_absorpt_process_details
;
SADABS  (Bruker-AXS, 2003)
;
_exptl_crystal_colour red
_exptl_crystal_density_diffrn 1.261
_exptl_crystal_density_method 'not measured'
_exptl_crystal_description block
_exptl_crystal_F_000 2108
_exptl_crystal_size_max 0.19
_exptl_crystal_size_mid 0.18
_exptl_crystal_size_min 0.10
_refine_diff_density_max 0.453
_refine_diff_density_min -0.296
_refine_diff_density_rms 0.060
_refine_ls_extinction_method none
_refine_ls_goodness_of_fit_ref 1.032
_refine_ls_hydrogen_treatment constr
_refine_ls_matrix_type full
_refine_ls_number_parameters 558
_refine_ls_number_reflns 15697
_refine_ls_number_restraints 0
_refine_ls_restrained_S_all 1.032
_refine_ls_R_factor_all 0.0404
_refine_ls_R_factor_gt 0.0280
_refine_ls_shift/su_max 0.002
_refine_ls_shift/su_mean 0.000
_refine_ls_structure_factor_coef Fsqd
_refine_ls_weighting_details 'calc w=1/[\s^2^(Fo^2^)+(0.0252P)^2^+3.2225P] where P=(Fo^2^+2Fc^2^)/3'
_refine_ls_weighting_scheme calc
_refine_ls_wR_factor_gt 0.0642
_refine_ls_wR_factor_ref 0.0697
_reflns_number_gt 12893
_reflns_number_total 15697
_reflns_threshold_expression I>2\s(I)
_cod_data_source_file ja511607j_si_001.cif
_cod_data_source_block 1red
_cod_depositor_comments 'Adding full bibliography for 4123556--4123563.cif.'
_cod_original_cell_volume 5149.9(16)
_cod_original_sg_symbol_H-M 'P 21/c'
_cod_database_code 4123558

loop_
_symmetry_equiv_pos_as_xyz
'x, y, z'
'-x, y+1/2, -z+1/2'
'-x, -y, -z'
'x, -y-1/2, z-1/2'

loop_
_atom_site_label
_atom_site_type_symbol
_atom_site_fract_x
_atom_site_fract_y
_atom_site_fract_z
_atom_site_U_iso_or_equiv
_atom_site_adp_type
_atom_site_occupancy
_atom_site_symmetry_multiplicity
_atom_site_calc_flag
_atom_site_refinement_flags
Co1 Co 0.257988(9) 0.255341(15) 0.121221(9) 0.01478(4) Uani 1 1 d .
Ni1 Ni 0.328371(8) 0.674775(14) 0.400377(8) 0.01262(4) Uani 1 1 d .
Ni2 Ni 0.177238(8) 0.661424(14) 0.411645(8) 0.01275(4) Uani 1 1 d .
S1 S 0.263605(16) 0.74521(3) 0.458995(16) 0.01685(7) Uani 1 1 d .
S2 S 0.245873(16) 0.56825(3) 0.366276(18) 0.01807(7) Uani 1 1 d .
C1 C 0.39919(6) 0.60739(11) 0.35084(6) 0.0141(2) Uani 1 1 d .
C2 C 0.38205(6) 0.71960(11) 0.32592(6) 0.0132(2) Uani 1 1 d .
C3 C 0.39759(6) 0.79830(11) 0.37726(6) 0.0134(2) Uani 1 1 d .
C4 C 0.42450(6) 0.73474(11) 0.43416(6) 0.0141(2) Uani 1 1 d .
C5 C 0.42752(6) 0.61866(11) 0.41637(6) 0.0150(2) Uani 1 1 d .
H5 H 0.4452 0.5599 0.4432 0.018 Uiso 1 1 d R
C6 C 0.08383(6) 0.58306(11) 0.39001(7) 0.0152(2) Uani 1 1 d .
C7 C 0.08277(6) 0.68640(11) 0.35269(6) 0.0150(2) Uani 1 1 d .
C8 C 0.09809(6) 0.77834(11) 0.39635(6) 0.0143(2) Uani 1 1 d .
C9 C 0.10748(6) 0.73247(11) 0.46073(6) 0.0140(2) Uani 1 1 d .
C10 C 0.09615(6) 0.61362(11) 0.45575(7) 0.0155(2) Uani 1 1 d .
H10 H 0.0966 0.5639 0.4899 0.019 Uiso 1 1 d R
C11 C 0.39383(7) 0.49949(11) 0.31189(7) 0.0168(3) Uani 1 1 d .
H11 H 0.3518 0.5012 0.2815 0.020 Uiso 1 1 calc R
C12 C 0.39476(8) 0.39357(13) 0.35322(8) 0.0261(3) Uani 1 1 d .
H12A H 0.3590 0.3969 0.3775 0.039 Uiso 1 1 calc R
H12B H 0.4359 0.3896 0.3831 0.039 Uiso 1 1 calc R
H12C H 0.3900 0.3259 0.3258 0.039 Uiso 1 1 calc R
C13 C 0.44863(8) 0.49390(14) 0.27235(8) 0.0267(3) Uani 1 1 d .
H13A H 0.4904 0.4929 0.3013 0.040 Uiso 1 1 calc R
H13B H 0.4464 0.5606 0.2443 0.040 Uiso 1 1 calc R
H13C H 0.4441 0.4246 0.2462 0.040 Uiso 1 1 calc R
C14 C 0.35205(7) 0.74264(12) 0.25682(6) 0.0163(2) Uani 1 1 d .
H14 H 0.3458 0.6666 0.2355 0.020 Uiso 1 1 calc R
C15 C 0.39797(8) 0.80907(14) 0.22098(7) 0.0233(3) Uani 1 1 d .
H15A H 0.4054 0.8852 0.2397 0.035 Uiso 1 1 calc R
H15B H 0.3785 0.8158 0.1756 0.035 Uiso 1 1 calc R
H15C H 0.4393 0.7686 0.2248 0.035 Uiso 1 1 calc R
C16 C 0.28500(7) 0.79740(12) 0.24835(7) 0.0200(3) Uani 1 1 d .
H16A H 0.2887 0.8745 0.2662 0.030 Uiso 1 1 calc R
H16B H 0.2568 0.7519 0.2708 0.030 Uiso 1 1 calc R
H16C H 0.2666 0.8009 0.2026 0.030 Uiso 1 1 calc R
C17 C 0.39285(6) 0.92654(11) 0.36983(7) 0.0155(2) Uani 1 1 d .
H17 H 0.3708 0.9410 0.3249 0.019 Uiso 1 1 calc R
C18 C 0.46044(7) 0.97978(13) 0.37577(8) 0.0222(3) Uani 1 1 d .
H18A H 0.4827 0.9740 0.4203 0.033 Uiso 1 1 calc R
H18B H 0.4564 1.0600 0.3632 0.033 Uiso 1 1 calc R
H18C H 0.4853 0.9392 0.3477 0.033 Uiso 1 1 calc R
C19 C 0.35261(7) 0.98739(12) 0.41331(7) 0.0211(3) Uani 1 1 d .
H19A H 0.3743 0.9811 0.4580 0.032 Uiso 1 1 calc R
H19B H 0.3097 0.9522 0.4086 0.032 Uiso 1 1 calc R
H19C H 0.3480 1.0678 0.4012 0.032 Uiso 1 1 calc R
C20 C 0.45286(7) 0.77963(13) 0.49971(7) 0.0178(3) Uani 1 1 d .
H20 H 0.4399 0.8612 0.5020 0.021 Uiso 1 1 calc R
C21 C 0.52690(7) 0.77437(13) 0.50871(7) 0.0214(3) Uani 1 1 d .
H21A H 0.5422 0.8243 0.4774 0.032 Uiso 1 1 calc R
H21B H 0.5405 0.6960 0.5024 0.032 Uiso 1 1 calc R
H21C H 0.5453 0.7994 0.5521 0.032 Uiso 1 1 calc R
C22 C 0.42896(8) 0.71536(16) 0.55386(7) 0.0286(3) Uani 1 1 d .
H22A H 0.4406 0.6348 0.5521 0.043 Uiso 1 1 calc R
H22B H 0.3819 0.7225 0.5490 0.043 Uiso 1 1 calc R
H22C H 0.4491 0.7475 0.5952 0.043 Uiso 1 1 calc R
C23 C 0.06751(7) 0.46320(12) 0.36664(7) 0.0188(3) Uani 1 1 d .
H23 H 0.0701 0.4603 0.3200 0.023 Uiso 1 1 calc R
C24 C -0.00177(8) 0.43346(15) 0.37406(11) 0.0368(4) Uani 1 1 d .
H24A H -0.0316 0.4891 0.3507 0.055 Uiso 1 1 calc R
H24B H -0.0055 0.4349 0.4196 0.055 Uiso 1 1 calc R
H24C H -0.0126 0.3573 0.3567 0.055 Uiso 1 1 calc R
C25 C 0.11405(8) 0.37510(13) 0.40077(9) 0.0287(3) Uani 1 1 d .
H25A H 0.1030 0.3000 0.3820 0.043 Uiso 1 1 calc R
H25B H 0.1109 0.3738 0.4464 0.043 Uiso 1 1 calc R
H25C H 0.1583 0.3948 0.3959 0.043 Uiso 1 1 calc R
C26 C 0.06340(7) 0.70084(13) 0.28110(7) 0.0205(3) Uani 1 1 d .
H26 H 0.0730 0.7819 0.2718 0.025 Uiso 1 1 calc R
C27 C -0.00973(8) 0.68636(17) 0.26057(8) 0.0325(4) Uani 1 1 d .
H27A H -0.0324 0.7361 0.2866 0.049 Uiso 1 1 calc R
H27B H -0.0216 0.6070 0.2668 0.049 Uiso 1 1 calc R
H27C H -0.0220 0.7067 0.2152 0.049 Uiso 1 1 calc R
C28 C 0.10090(8) 0.62894(15) 0.23992(7) 0.0261(3) Uani 1 1 d .
H28A H 0.0912 0.6552 0.1954 0.039 Uiso 1 1 calc R
H28B H 0.0882 0.5490 0.2421 0.039 Uiso 1 1 calc R
H28C H 0.1474 0.6364 0.2559 0.039 Uiso 1 1 calc R
C29 C 0.10392(7) 0.90412(12) 0.38273(7) 0.0191(3) Uani 1 1 d .
H29 H 0.1200 0.9404 0.4252 0.023 Uiso 1 1 calc R
C30 C 0.15313(8) 0.93564(14) 0.33986(8) 0.0261(3) Uani 1 1 d .
H30A H 0.1588 1.0184 0.3399 0.039 Uiso 1 1 calc R
H30B H 0.1374 0.9094 0.2960 0.039 Uiso 1 1 calc R
H30C H 0.1947 0.8993 0.3563 0.039 Uiso 1 1 calc R
C31 C 0.03786(8) 0.95787(14) 0.35854(9) 0.0295(3) Uani 1 1 d .
H31A H 0.0075 0.9360 0.3868 0.044 Uiso 1 1 calc R
H31B H 0.0216 0.9312 0.3149 0.044 Uiso 1 1 calc R
H31C H 0.0422 1.0409 0.3584 0.044 Uiso 1 1 calc R
C32 C 0.12317(7) 0.80076(12) 0.52171(6) 0.0162(2) Uani 1 1 d .
H32 H 0.1567 0.8584 0.5157 0.019 Uiso 1 1 calc R
C33 C 0.15099(7) 0.72656(13) 0.57900(7) 0.0199(3) Uani 1 1 d .
H33A H 0.1182 0.6721 0.5875 0.030 Uiso 1 1 calc R
H33B H 0.1639 0.7747 0.6168 0.030 Uiso 1 1 calc R
H33C H 0.1888 0.6853 0.5695 0.030 Uiso 1 1 calc R
C34 C 0.06364(8) 0.86480(14) 0.53564(7) 0.0240(3) Uani 1 1 d .
H34A H 0.0296 0.8102 0.5405 0.036 Uiso 1 1 calc R
H34B H 0.0480 0.9165 0.5000 0.036 Uiso 1 1 calc R
H34C H 0.0752 0.9087 0.5753 0.036 Uiso 1 1 calc R
C35 C 0.20027(8) 0.27100(13) 0.03365(7) 0.0248(3) Uani 1 1 d .
C36 C 0.16413(7) 0.22739(13) 0.07961(8) 0.0232(3) Uani 1 1 d .
C37 C 0.19416(7) 0.12386(12) 0.10462(7) 0.0197(3) Uani 1 1 d .
C38 C 0.24799(7) 0.10231(12) 0.07294(7) 0.0188(3) Uani 1 1 d .
C39 C 0.25173(8) 0.19367(13) 0.02928(7) 0.0225(3) Uani 1 1 d .
C40 C 0.32476(7) 0.38365(11) 0.13974(7) 0.0169(3) Uani 1 1 d .
C41 C 0.26950(7) 0.40836(11) 0.16879(7) 0.0180(3) Uani 1 1 d .
C42 C 0.26228(8) 0.31851(12) 0.21247(7) 0.0216(3) Uani 1 1 d .
C43 C 0.31277(8) 0.23792(12) 0.21013(7) 0.0220(3) Uani 1 1 d .
C44 C 0.35153(7) 0.27792(12) 0.16545(7) 0.0192(3) Uani 1 1 d .
C45 C 0.18475(11) 0.37686(16) -0.00510(9) 0.0435(5) Uani 1 1 d .
H45A H 0.1547 0.3586 -0.0445 0.065 Uiso 1 1 calc R
H45B H 0.2246 0.4088 -0.0160 0.065 Uiso 1 1 calc R
H45C H 0.1647 0.4325 0.0199 0.065 Uiso 1 1 calc R
C46 C 0.10356(8) 0.27746(17) 0.09626(10) 0.0393(5) Uani 1 1 d .
H46A H 0.0659 0.2405 0.0707 0.059 Uiso 1 1 calc R
H46B H 0.1023 0.3592 0.0870 0.059 Uiso 1 1 calc R
H46C H 0.1028 0.2655 0.1419 0.059 Uiso 1 1 calc R
C47 C 0.17214(9) 0.05068(15) 0.15459(9) 0.0311(4) Uani 1 1 d .
H47A H 0.1554 0.0989 0.1858 0.047 Uiso 1 1 calc R
H47B H 0.2087 0.0058 0.1765 0.047 Uiso 1 1 calc R
H47C H 0.1379 -0.0006 0.1342 0.047 Uiso 1 1 calc R
C48 C 0.29103(8) 0.00057(13) 0.08067(9) 0.0283(3) Uani 1 1 d .
H48A H 0.2895 -0.0354 0.1221 0.043 Uiso 1 1 calc R
H48B H 0.3355 0.0240 0.0789 0.043 Uiso 1 1 calc R
H48C H 0.2764 -0.0537 0.0461 0.043 Uiso 1 1 calc R
C49 C 0.29838(10) 0.19997(18) -0.01630(9) 0.0388(4) Uani 1 1 d .
H49A H 0.2838 0.1500 -0.0530 0.058 Uiso 1 1 calc R
H49B H 0.3412 0.1756 0.0054 0.058 Uiso 1 1 calc R
H49C H 0.3008 0.2784 -0.0313 0.058 Uiso 1 1 calc R
C50 C 0.35105(8) 0.45758(13) 0.09272(8) 0.0252(3) Uani 1 1 d .
H50A H 0.3707 0.4099 0.0633 0.038 Uiso 1 1 calc R
H50B H 0.3838 0.5089 0.1158 0.038 Uiso 1 1 calc R
H50C H 0.3159 0.5024 0.0683 0.038 Uiso 1 1 calc R
C51 C 0.22829(8) 0.51259(13) 0.15797(9) 0.0264(3) Uani 1 1 d .
H51A H 0.2347 0.5494 0.1180 0.040 Uiso 1 1 calc R
H51B H 0.2404 0.5654 0.1938 0.040 Uiso 1 1 calc R
H51C H 0.1827 0.4913 0.1550 0.040 Uiso 1 1 calc R
C52 C 0.21267(10) 0.31549(16) 0.25546(8) 0.0351(4) Uani 1 1 d .
H52A H 0.1715 0.3449 0.2323 0.053 Uiso 1 1 calc R
H52B H 0.2272 0.3627 0.2933 0.053 Uiso 1 1 calc R
H52C H 0.2068 0.2369 0.2688 0.053 Uiso 1 1 calc R
C53 C 0.32503(10) 0.13138(14) 0.24889(8) 0.0356(4) Uani 1 1 d .
H53A H 0.2856 0.1092 0.2646 0.053 Uiso 1 1 calc R
H53B H 0.3598 0.1447 0.2854 0.053 Uiso 1 1 calc R
H53C H 0.3378 0.0704 0.2221 0.053 Uiso 1 1 calc R
C54 C 0.41123(8) 0.22082(14) 0.15094(9) 0.0291(3) Uani 1 1 d .
H54A H 0.4071 0.1383 0.1554 0.044 Uiso 1 1 calc R
H54B H 0.4490 0.2479 0.1809 0.044 Uiso 1 1 calc R
H54C H 0.4166 0.2390 0.1070 0.044 Uiso 1 1 calc R

loop_
_atom_site_aniso_label
_atom_site_aniso_U_11
_atom_site_aniso_U_22
_atom_site_aniso_U_33
_atom_site_aniso_U_23
_atom_site_aniso_U_13
_atom_site_aniso_U_12
Co1 0.01757(9) 0.01264(8) 0.01431(9) -0.00220(6) 0.00319(7) 0.00026(6)
Ni1 0.01115(7) 0.01504(8) 0.01215(8) -0.00025(6) 0.00333(6) -0.00061(6)
Ni2 0.01115(7) 0.01397(8) 0.01368(8) -0.00097(6) 0.00367(6) -0.00070(6)
S1 0.01333(14) 0.02230(16) 0.01575(15) -0.00489(12) 0.00485(12) -0.00284(12)
S2 0.01366(14) 0.01716(15) 0.02435(18) -0.00625(13) 0.00603(13) -0.00165(12)
C1 0.0118(5) 0.0165(6) 0.0145(6) -0.0005(5) 0.0033(5) 0.0009(4)
C2 0.0124(5) 0.0165(6) 0.0112(6) -0.0002(4) 0.0037(5) -0.0003(4)
C3 0.0128(5) 0.0157(6) 0.0125(6) 0.0000(4) 0.0042(5) -0.0008(4)
C4 0.0115(5) 0.0184(6) 0.0128(6) -0.0009(5) 0.0031(5) -0.0012(5)
C5 0.0132(6) 0.0175(6) 0.0139(6) 0.0017(5) 0.0015(5) 0.0016(5)
C6 0.0124(5) 0.0165(6) 0.0173(6) -0.0010(5) 0.0039(5) -0.0011(5)
C7 0.0122(5) 0.0181(6) 0.0150(6) -0.0007(5) 0.0035(5) 0.0012(5)
C8 0.0138(6) 0.0157(6) 0.0141(6) 0.0014(5) 0.0046(5) 0.0015(5)
C9 0.0125(5) 0.0153(6) 0.0150(6) -0.0002(5) 0.0047(5) 0.0004(4)
C10 0.0149(6) 0.0168(6) 0.0159(6) 0.0006(5) 0.0055(5) -0.0018(5)
C11 0.0163(6) 0.0162(6) 0.0177(6) -0.0025(5) 0.0021(5) 0.0017(5)
C12 0.0326(8) 0.0165(7) 0.0282(8) 0.0009(6) 0.0022(7) 0.0011(6)
C13 0.0275(8) 0.0262(8) 0.0291(8) -0.0092(6) 0.0126(7) 0.0010(6)
C14 0.0191(6) 0.0177(6) 0.0121(6) -0.0004(5) 0.0022(5) 0.0002(5)
C15 0.0268(7) 0.0305(8) 0.0141(7) 0.0032(6) 0.0075(6) 0.0008(6)
C16 0.0200(7) 0.0199(6) 0.0183(7) 0.0012(5) -0.0017(5) 0.0008(5)
C17 0.0171(6) 0.0158(6) 0.0142(6) -0.0012(5) 0.0043(5) -0.0013(5)
C18 0.0214(7) 0.0197(7) 0.0271(8) -0.0017(6) 0.0090(6) -0.0052(5)
C19 0.0227(7) 0.0175(6) 0.0250(7) -0.0025(5) 0.0094(6) 0.0006(5)
C20 0.0156(6) 0.0246(7) 0.0130(6) -0.0012(5) 0.0015(5) -0.0013(5)
C21 0.0164(6) 0.0293(8) 0.0178(7) 0.0000(6) 0.0004(5) -0.0045(5)
C22 0.0221(7) 0.0510(10) 0.0129(7) 0.0021(6) 0.0032(6) -0.0093(7)
C23 0.0171(6) 0.0182(6) 0.0211(7) -0.0037(5) 0.0033(5) -0.0037(5)
C24 0.0207(7) 0.0287(8) 0.0619(13) -0.0059(8) 0.0092(8) -0.0096(6)
C25 0.0271(8) 0.0171(7) 0.0396(10) -0.0012(6) -0.0013(7) -0.0010(6)
C26 0.0202(7) 0.0253(7) 0.0153(7) -0.0008(5) 0.0009(5) 0.0023(5)
C27 0.0207(7) 0.0534(11) 0.0212(8) -0.0097(7) -0.0027(6) 0.0073(7)
C28 0.0244(7) 0.0381(9) 0.0166(7) -0.0033(6) 0.0058(6) 0.0019(6)
C29 0.0240(7) 0.0154(6) 0.0184(7) 0.0015(5) 0.0046(6) 0.0014(5)
C30 0.0303(8) 0.0235(7) 0.0259(8) 0.0045(6) 0.0087(7) -0.0035(6)
C31 0.0308(8) 0.0242(8) 0.0334(9) 0.0062(7) 0.0051(7) 0.0092(6)
C32 0.0188(6) 0.0165(6) 0.0141(6) -0.0016(5) 0.0052(5) -0.0004(5)
C33 0.0217(7) 0.0228(7) 0.0155(7) -0.0005(5) 0.0040(5) 0.0009(5)
C34 0.0281(8) 0.0271(7) 0.0176(7) -0.0023(6) 0.0057(6) 0.0091(6)
C35 0.0323(8) 0.0215(7) 0.0173(7) -0.0034(5) -0.0050(6) 0.0011(6)
C36 0.0193(7) 0.0243(7) 0.0243(8) -0.0096(6) -0.0008(6) 0.0042(5)
C37 0.0164(6) 0.0193(6) 0.0237(7) -0.0061(5) 0.0044(5) -0.0031(5)
C38 0.0176(6) 0.0159(6) 0.0229(7) -0.0076(5) 0.0036(5) -0.0009(5)
C39 0.0256(7) 0.0254(7) 0.0169(7) -0.0077(5) 0.0047(6) -0.0054(6)
C40 0.0186(6) 0.0142(6) 0.0174(6) -0.0004(5) 0.0015(5) -0.0007(5)
C41 0.0204(6) 0.0140(6) 0.0196(7) -0.0040(5) 0.0034(5) -0.0016(5)
C42 0.0297(8) 0.0195(7) 0.0164(7) -0.0053(5) 0.0063(6) -0.0067(6)
C43 0.0339(8) 0.0147(6) 0.0153(7) -0.0001(5) -0.0014(6) -0.0030(6)
C44 0.0211(7) 0.0155(6) 0.0194(7) -0.0022(5) -0.0015(5) 0.0015(5)
C45 0.0681(14) 0.0277(9) 0.0267(9) 0.0022(7) -0.0146(9) 0.0019(9)
C46 0.0225(8) 0.0431(10) 0.0505(12) -0.0190(9) 0.0014(8) 0.0119(7)
C47 0.0310(8) 0.0284(8) 0.0367(9) -0.0029(7) 0.0140(7) -0.0122(7)
C48 0.0214(7) 0.0198(7) 0.0432(10) -0.0119(7) 0.0037(7) 0.0028(6)
C49 0.0438(10) 0.0519(11) 0.0246(9) -0.0131(8) 0.0171(8) -0.0162(9)
C50 0.0250(7) 0.0246(7) 0.0273(8) 0.0048(6) 0.0082(6) -0.0019(6)
C51 0.0243(7) 0.0180(7) 0.0368(9) -0.0070(6) 0.0047(7) 0.0039(6)
C52 0.0505(11) 0.0338(9) 0.0265(9) -0.0114(7) 0.0218(8) -0.0148(8)
C53 0.0606(12) 0.0192(7) 0.0224(8) 0.0045(6) -0.0060(8) -0.0037(8)
C54 0.0229(7) 0.0236(7) 0.0381(10) -0.0058(7) -0.0023(7) 0.0065(6)

loop_
_atom_type_symbol
_atom_type_description
_atom_type_scat_dispersion_real
_atom_type_scat_dispersion_imag
_atom_type_scat_source
C C 0.0033 0.0016 'International Tables Vol C Tables 4.2.6.8 and 6.1.1.4'
H H 0.0000 0.0000 'International Tables Vol C Tables 4.2.6.8 and 6.1.1.4'
Co Co 0.3494 0.9721 'International Tables Vol C Tables 4.2.6.8 and 6.1.1.4'
Ni Ni 0.3393 1.1124 'International Tables Vol C Tables 4.2.6.8 and 6.1.1.4'
S S 0.1246 0.1234 'International Tables Vol C Tables 4.2.6.8 and 6.1.1.4'

loop_
_geom_angle_atom_site_label_1
_geom_angle_atom_site_label_2
_geom_angle_atom_site_label_3
_geom_angle
_geom_angle_publ_flag
C37 Co1 C43 109.48(6) ?
C37 Co1 C35 68.96(7) ?
C43 Co1 C35 177.90(7) ?
C37 Co1 C36 41.04(6) ?
C43 Co1 C36 137.00(7) ?
C35 Co1 C36 40.90(7) ?
C37 Co1 C44 136.90(6) ?
C43 Co1 C44 40.94(6) ?
C35 Co1 C44 141.15(7) ?
C36 Co1 C44 177.62(6) ?
C37 Co1 C40 177.87(6) ?
C43 Co1 C40 68.81(6) ?
C35 Co1 C40 112.78(6) ?
C36 Co1 C40 141.09(6) ?
C44 Co1 C40 40.96(5) ?
C37 Co1 C41 140.14(6) ?
C43 Co1 C41 68.62(6) ?
C35 Co1 C41 111.58(6) ?
C36 Co1 C41 112.09(6) ?
C44 Co1 C41 68.80(6) ?
C40 Co1 C41 40.84(5) ?
C37 Co1 C42 110.98(6) ?
C43 Co1 C42 40.80(6) ?
C35 Co1 C42 138.06(7) ?
C36 Co1 C42 110.32(7) ?
C44 Co1 C42 68.80(7) ?
C40 Co1 C42 68.67(6) ?
C41 Co1 C42 40.66(6) ?
C37 Co1 C39 68.66(6) ?
C43 Co1 C39 140.42(6) ?
C35 Co1 C39 40.70(6) ?
C36 Co1 C39 68.59(7) ?
C44 Co1 C39 112.32(7) ?
C40 Co1 C39 111.75(6) ?
C41 Co1 C39 138.94(6) ?
C42 Co1 C39 178.75(7) ?
C37 Co1 C38 40.89(6) ?
C43 Co1 C38 111.29(6) ?
C35 Co1 C38 68.55(6) ?
C36 Co1 C38 68.71(6) ?
C44 Co1 C38 110.42(6) ?
C40 Co1 C38 138.14(6) ?
C41 Co1 C38 178.97(6) ?
C42 Co1 C38 139.90(6) ?
C39 Co1 C38 40.53(6) ?
C1 Ni1 C4 65.59(5) yes
C1 Ni1 C2 39.51(5) yes
C4 Ni1 C2 65.36(5) yes
C1 Ni1 C5 38.83(5) yes
C4 Ni1 C5 38.60(5) yes
C2 Ni1 C5 65.02(5) yes
C1 Ni1 S1 174.35(4) yes
C4 Ni1 S1 109.40(4) yes
C2 Ni1 S1 141.94(4) yes
C5 Ni1 S1 135.58(4) yes
C1 Ni1 S2 102.04(4) yes
C4 Ni1 S2 163.48(4) yes
C2 Ni1 S2 112.78(4) yes
C5 Ni1 S2 124.97(4) yes
S1 Ni1 S2 82.33(2) yes
C1 Ni1 C3 65.41(5) yes
C4 Ni1 C3 39.25(5) yes
C2 Ni1 C3 38.42(5) yes
C5 Ni1 C3 64.78(5) yes
S1 Ni1 C3 112.67(4) yes
S2 Ni1 C3 147.46(4) yes
C9 Ni2 C8 39.86(5) yes
C9 Ni2 C6 65.69(5) yes
C8 Ni2 C6 65.49(5) yes
C9 Ni2 C10 38.88(5) yes
C8 Ni2 C10 65.27(5) yes
C6 Ni2 C10 38.55(5) yes
C9 Ni2 S1 100.94(4) yes
C8 Ni2 S1 110.31(4) yes
C6 Ni2 S1 164.18(4) yes
C10 Ni2 S1 125.65(4) yes
C9 Ni2 S2 172.78(4) yes
C8 Ni2 S2 144.92(4) yes
C6 Ni2 S2 110.01(4) yes
C10 Ni2 S2 134.23(4) yes
S1 Ni2 S2 82.334(19) yes
C9 Ni2 C7 65.62(5) yes
C8 Ni2 C7 38.51(5) yes
C6 Ni2 C7 39.15(5) yes
C10 Ni2 C7 64.72(5) yes
S1 Ni2 C7 144.85(4) yes
S2 Ni2 C7 115.15(4) yes
Ni2 S1 Ni1 96.88(2) ?
Ni1 S2 Ni2 96.60(2) ?
C5 C1 C2 107.98(11) ?
C5 C1 C11 126.39(12) ?
C2 C1 C11 125.37(12) ?
C5 C1 Ni1 72.11(8) ?
C2 C1 Ni1 71.72(7) ?
C11 C1 Ni1 126.44(9) ?
C3 C2 C1 107.75(11) ?
C3 C2 C14 128.68(12) ?
C1 C2 C14 123.57(12) ?
C3 C2 Ni1 71.35(7) ?
C1 C2 Ni1 68.77(7) ?
C14 C2 Ni1 124.57(9) ?
C2 C3 C4 107.83(11) ?
C2 C3 C17 124.38(12) ?
C4 C3 C17 127.47(12) ?
C2 C3 Ni1 70.24(7) ?
C4 C3 Ni1 69.38(7) ?
C17 C3 Ni1 130.86(9) ?
C5 C4 C3 107.69(11) ?
C5 C4 C20 123.48(12) ?
C3 C4 C20 128.42(12) ?
C5 C4 Ni1 71.17(7) ?
C3 C4 Ni1 71.37(8) ?
C20 C4 Ni1 128.57(9) ?
C1 C5 C4 108.59(12) ?
C1 C5 Ni1 69.07(8) ?
C4 C5 Ni1 70.23(7) ?
C1 C5 H5 125.7 ?
C4 C5 H5 125.7 ?
Ni1 C5 H5 126.7 ?
C10 C6 C7 107.85(12) ?
C10 C6 C23 123.38(12) ?
C7 C6 C23 128.43(12) ?
C10 C6 Ni2 71.01(8) ?
C7 C6 Ni2 71.58(8) ?
C23 C6 Ni2 128.14(9) ?
C8 C7 C6 107.59(12) ?
C8 C7 C26 123.98(12) ?
C6 C7 C26 128.22(12) ?
C8 C7 Ni2 69.33(8) ?
C6 C7 Ni2 69.27(7) ?
C26 C7 Ni2 130.83(9) ?
C7 C8 C9 107.94(11) ?
C7 C8 C29 129.36(12) ?
C9 C8 C29 122.70(12) ?
C7 C8 Ni2 72.16(8) ?
C9 C8 Ni2 68.94(7) ?
C29 C8 Ni2 124.76(9) ?
C10 C9 C8 107.64(12) ?
C10 C9 C32 126.68(12) ?
C8 C9 C32 125.62(12) ?
C10 C9 Ni2 72.23(7) ?
C8 C9 Ni2 71.19(7) ?
C32 C9 Ni2 124.36(9) ?
C6 C10 C9 108.82(12) ?
C6 C10 Ni2 70.44(8) ?
C9 C10 Ni2 68.89(7) ?
C6 C10 H10 125.5 ?
C9 C10 H10 125.7 ?
Ni2 C10 H10 126.8 ?
C1 C11 C12 112.46(12) ?
C1 C11 C13 109.98(12) ?
C12 C11 C13 109.98(12) ?
C1 C11 H11 108.1 ?
C12 C11 H11 108.1 ?
C13 C11 H11 108.1 ?
C11 C12 H12A 109.5 ?
C11 C12 H12B 109.5 ?
H12A C12 H12B 109.5 ?
C11 C12 H12C 109.5 ?
H12A C12 H12C 109.5 ?
H12B C12 H12C 109.5 ?
C11 C13 H13A 109.5 ?
C11 C13 H13B 109.5 ?
H13A C13 H13B 109.5 ?
C11 C13 H13C 109.5 ?
H13A C13 H13C 109.5 ?
H13B C13 H13C 109.5 ?
C2 C14 C16 114.25(11) ?
C2 C14 C15 112.04(12) ?
C16 C14 C15 111.72(12) ?
C2 C14 H14 106.0 ?
C16 C14 H14 106.0 ?
C15 C14 H14 106.0 ?
C14 C15 H15A 109.5 ?
C14 C15 H15B 109.5 ?
H15A C15 H15B 109.5 ?
C14 C15 H15C 109.5 ?
H15A C15 H15C 109.5 ?
H15B C15 H15C 109.5 ?
C14 C16 H16A 109.5 ?
C14 C16 H16B 109.5 ?
H16A C16 H16B 109.5 ?
C14 C16 H16C 109.5 ?
H16A C16 H16C 109.5 ?
H16B C16 H16C 109.5 ?
C3 C17 C19 115.82(11) ?
C3 C17 C18 110.67(11) ?
C19 C17 C18 110.96(12) ?
C3 C17 H17 106.2 ?
C19 C17 H17 106.2 ?
C18 C17 H17 106.2 ?
C17 C18 H18A 109.5 ?
C17 C18 H18B 109.5 ?
H18A C18 H18B 109.5 ?
C17 C18 H18C 109.5 ?
H18A C18 H18C 109.5 ?
H18B C18 H18C 109.5 ?
C17 C19 H19A 109.5 ?
C17 C19 H19B 109.5 ?
H19A C19 H19B 109.5 ?
C17 C19 H19C 109.5 ?
H19A C19 H19C 109.5 ?
H19B C19 H19C 109.5 ?
C4 C20 C22 112.88(12) ?
C4 C20 C21 109.40(12) ?
C22 C20 C21 110.02(12) ?
C4 C20 H20 108.1 ?
C22 C20 H20 108.1 ?
C21 C20 H20 108.1 ?
C20 C21 H21A 109.5 ?
C20 C21 H21B 109.5 ?
H21A C21 H21B 109.5 ?
C20 C21 H21C 109.5 ?
H21A C21 H21C 109.5 ?
H21B C21 H21C 109.5 ?
C20 C22 H22A 109.5 ?
C20 C22 H22B 109.5 ?
H22A C22 H22B 109.5 ?
C20 C22 H22C 109.5 ?
H22A C22 H22C 109.5 ?
H22B C22 H22C 109.5 ?
C6 C23 C25 112.83(12) ?
C6 C23 C24 110.20(12) ?
C25 C23 C24 109.92(13) ?
C6 C23 H23 107.9 ?
C25 C23 H23 107.9 ?
C24 C23 H23 107.9 ?
C23 C24 H24A 109.5 ?
C23 C24 H24B 109.5 ?
H24A C24 H24B 109.5 ?
C23 C24 H24C 109.5 ?
H24A C24 H24C 109.5 ?
H24B C24 H24C 109.5 ?
C23 C25 H25A 109.5 ?
C23 C25 H25B 109.5 ?
H25A C25 H25B 109.5 ?
C23 C25 H25C 109.5 ?
H25A C25 H25C 109.5 ?
H25B C25 H25C 109.5 ?
C7 C26 C28 115.75(12) ?
C7 C26 C27 110.93(13) ?
C28 C26 C27 111.47(13) ?
C7 C26 H26 106.0 ?
C28 C26 H26 106.0 ?
C27 C26 H26 106.0 ?
C26 C27 H27A 109.5 ?
C26 C27 H27B 109.5 ?
H27A C27 H27B 109.5 ?
C26 C27 H27C 109.5 ?
H27A C27 H27C 109.5 ?
H27B C27 H27C 109.5 ?
C26 C28 H28A 109.5 ?
C26 C28 H28B 109.5 ?
H28A C28 H28B 109.5 ?
C26 C28 H28C 109.5 ?
H28A C28 H28C 109.5 ?
H28B C28 H28C 109.5 ?
C8 C29 C31 111.62(12) ?
C8 C29 C30 115.67(12) ?
C31 C29 C30 111.47(13) ?
C8 C29 H29 105.7 ?
C31 C29 H29 105.7 ?
C30 C29 H29 105.7 ?
C29 C30 H30A 109.5 ?
C29 C30 H30B 109.5 ?
H30A C30 H30B 109.5 ?
C29 C30 H30C 109.5 ?
H30A C30 H30C 109.5 ?
H30B C30 H30C 109.5 ?
C29 C31 H31A 109.5 ?
C29 C31 H31B 109.5 ?
H31A C31 H31B 109.5 ?
C29 C31 H31C 109.5 ?
H31A C31 H31C 109.5 ?
H31B C31 H31C 109.5 ?
C9 C32 C33 111.96(11) ?
C9 C32 C34 111.15(12) ?
C33 C32 C34 110.00(11) ?
C9 C32 H32 107.9 ?
C33 C32 H32 107.9 ?
C34 C32 H32 107.9 ?
C32 C33 H33A 109.5 ?
C32 C33 H33B 109.5 ?
H33A C33 H33B 109.5 ?
C32 C33 H33C 109.5 ?
H33A C33 H33C 109.5 ?
H33B C33 H33C 109.5 ?
C32 C34 H34A 109.5 ?
C32 C34 H34B 109.5 ?
H34A C34 H34B 109.5 ?
C32 C34 H34C 109.5 ?
H34A C34 H34C 109.5 ?
H34B C34 H34C 109.5 ?
C39 C35 C36 108.18(13) ?
C39 C35 C45 126.22(17) ?
C36 C35 C45 125.55(16) ?
C39 C35 Co1 70.32(9) ?
C36 C35 Co1 69.56(9) ?
C45 C35 Co1 127.80(12) ?
C35 C36 C37 107.82(13) ?
C35 C36 C46 126.24(16) ?
C37 C36 C46 125.87(16) ?
C35 C36 Co1 69.53(9) ?
C37 C36 Co1 69.24(8) ?
C46 C36 Co1 129.10(12) ?
C36 C37 C38 108.09(13) ?
C36 C37 C47 125.52(14) ?
C38 C37 C47 126.39(14) ?
C36 C37 Co1 69.72(9) ?
C38 C37 Co1 70.52(8) ?
C47 C37 Co1 126.00(11) ?
C39 C38 C37 107.77(13) ?
C39 C38 C48 125.11(14) ?
C37 C38 C48 127.05(14) ?
C39 C38 Co1 69.67(8) ?
C37 C38 Co1 68.59(8) ?
C48 C38 Co1 129.57(11) ?
C35 C39 C38 108.13(13) ?
C35 C39 C49 126.82(16) ?
C38 C39 C49 124.87(15) ?
C35 C39 Co1 68.97(9) ?
C38 C39 Co1 69.80(8) ?
C49 C39 Co1 130.68(12) ?
C41 C40 C44 107.85(12) ?
C41 C40 C50 125.86(13) ?
C44 C40 C50 126.26(13) ?
C41 C40 Co1 69.76(8) ?
C44 C40 Co1 69.23(8) ?
C50 C40 Co1 128.15(11) ?
C42 C41 C40 108.14(12) ?
C42 C41 C51 125.63(13) ?
C40 C41 C51 126.17(13) ?
C42 C41 Co1 69.74(8) ?
C40 C41 Co1 69.41(8) ?
C51 C41 Co1 128.73(11) ?
C43 C42 C41 107.83(13) ?
C43 C42 C52 127.08(15) ?
C41 C42 C52 124.98(15) ?
C43 C42 Co1 69.01(8) ?
C41 C42 Co1 69.60(8) ?
C52 C42 Co1 129.75(12) ?
C44 C43 C42 108.33(12) ?
C44 C43 C53 125.10(15) ?
C42 C43 C53 126.54(15) ?
C44 C43 Co1 69.59(8) ?
C42 C43 Co1 70.19(9) ?
C53 C43 Co1 127.37(11) ?
C43 C44 C40 107.84(12) ?
C43 C44 C54 125.38(14) ?
C40 C44 C54 126.73(14) ?
C43 C44 Co1 69.47(9) ?
C40 C44 Co1 69.80(8) ?
C54 C44 Co1 128.28(11) ?
C35 C45 H45A 109.5 ?
C35 C45 H45B 109.5 ?
H45A C45 H45B 109.5 ?
C35 C45 H45C 109.5 ?
H45A C45 H45C 109.5 ?
H45B C45 H45C 109.5 ?
C36 C46 H46A 109.5 ?
C36 C46 H46B 109.5 ?
H46A C46 H46B 109.5 ?
C36 C46 H46C 109.5 ?
H46A C46 H46C 109.5 ?
H46B C46 H46C 109.5 ?
C37 C47 H47A 109.5 ?
C37 C47 H47B 109.5 ?
H47A C47 H47B 109.5 ?
C37 C47 H47C 109.5 ?
H47A C47 H47C 109.5 ?
H47B C47 H47C 109.5 ?
C38 C48 H48A 109.5 ?
C38 C48 H48B 109.5 ?
H48A C48 H48B 109.5 ?
C38 C48 H48C 109.5 ?
H48A C48 H48C 109.5 ?
H48B C48 H48C 109.5 ?
C39 C49 H49A 109.5 ?
C39 C49 H49B 109.5 ?
H49A C49 H49B 109.5 ?
C39 C49 H49C 109.5 ?
H49A C49 H49C 109.5 ?
H49B C49 H49C 109.5 ?
C40 C50 H50A 109.5 ?
C40 C50 H50B 109.5 ?
H50A C50 H50B 109.5 ?
C40 C50 H50C 109.5 ?
H50A C50 H50C 109.5 ?
H50B C50 H50C 109.5 ?
C41 C51 H51A 109.5 ?
C41 C51 H51B 109.5 ?
H51A C51 H51B 109.5 ?
C41 C51 H51C 109.5 ?
H51A C51 H51C 109.5 ?
H51B C51 H51C 109.5 ?
C42 C52 H52A 109.5 ?
C42 C52 H52B 109.5 ?
H52A C52 H52B 109.5 ?
C42 C52 H52C 109.5 ?
H52A C52 H52C 109.5 ?
H52B C52 H52C 109.5 ?
C43 C53 H53A 109.5 ?
C43 C53 H53B 109.5 ?
H53A C53 H53B 109.5 ?
C43 C53 H53C 109.5 ?
H53A C53 H53C 109.5 ?
H53B C53 H53C 109.5 ?
C44 C54 H54A 109.5 ?
C44 C54 H54B 109.5 ?
H54A C54 H54B 109.5 ?
C44 C54 H54C 109.5 ?
H54A C54 H54C 109.5 ?
H54B C54 H54C 109.5 ?

loop_
_geom_bond_atom_site_label_1
_geom_bond_atom_site_label_2
_geom_bond_distance
_geom_bond_publ_flag
Co1 C37 2.0367(14) ?
Co1 C43 2.0419(16) ?
Co1 C35 2.0427(17) ?
Co1 C36 2.0431(16) ?
Co1 C44 2.0435(16) ?
Co1 C40 2.0511(14) ?
Co1 C41 2.0558(14) ?
Co1 C42 2.0576(15) ?
Co1 C39 2.0606(15) ?
Co1 C38 2.0623(14) ?
Ni1 C1 2.1147(13) yes
Ni1 C4 2.1421(14) yes
Ni1 C2 2.1542(13) yes
Ni1 C5 2.1546(14) yes
Ni1 S1 2.1569(6) yes
Ni1 S2 2.1593(6) yes
Ni1 C3 2.1688(13) yes
Ni2 C9 2.1079(13) yes
Ni2 C8 2.1381(13) yes
Ni2 C6 2.1442(14) yes
Ni2 C10 2.1517(14) yes
Ni2 S1 2.1546(6) yes
Ni2 S2 2.1616(5) yes
Ni2 C7 2.1753(15) yes
C1 C5 1.4195(19) ?
C1 C2 1.4434(18) ?
C1 C11 1.5068(18) ?
C2 C3 1.4224(18) ?
C2 C14 1.5152(19) ?
C3 C4 1.4480(19) ?
C3 C17 1.5175(18) ?
C4 C5 1.4201(19) ?
C4 C20 1.5089(19) ?
C5 H5 0.9299 ?
C6 C10 1.4180(19) ?
C6 C7 1.4475(19) ?
C6 C23 1.5133(19) ?
C7 C8 1.4229(19) ?
C7 C26 1.510(2) ?
C8 C9 1.4477(18) ?
C8 C29 1.5156(19) ?
C9 C10 1.4183(18) ?
C9 C32 1.5084(19) ?
C10 H10 0.9295 ?
C11 C12 1.520(2) ?
C11 C13 1.536(2) ?
C11 H11 1.0000 ?
C12 H12A 0.9800 ?
C12 H12B 0.9800 ?
C12 H12C 0.9800 ?
C13 H13A 0.9800 ?
C13 H13B 0.9800 ?
C13 H13C 0.9800 ?
C14 C16 1.530(2) ?
C14 C15 1.538(2) ?
C14 H14 1.0000 ?
C15 H15A 0.9800 ?
C15 H15B 0.9800 ?
C15 H15C 0.9800 ?
C16 H16A 0.9800 ?
C16 H16B 0.9800 ?
C16 H16C 0.9800 ?
C17 C19 1.5294(19) ?
C17 C18 1.5363(19) ?
C17 H17 1.0000 ?
C18 H18A 0.9800 ?
C18 H18B 0.9800 ?
C18 H18C 0.9800 ?
C19 H19A 0.9800 ?
C19 H19B 0.9800 ?
C19 H19C 0.9800 ?
C20 C22 1.528(2) ?
C20 C21 1.535(2) ?
C20 H20 1.0000 ?
C21 H21A 0.9800 ?
C21 H21B 0.9800 ?
C21 H21C 0.9800 ?
C22 H22A 0.9800 ?
C22 H22B 0.9800 ?
C22 H22C 0.9800 ?
C23 C25 1.519(2) ?
C23 C24 1.530(2) ?
C23 H23 1.0000 ?
C24 H24A 0.9800 ?
C24 H24B 0.9800 ?
C24 H24C 0.9800 ?
C25 H25A 0.9800 ?
C25 H25B 0.9800 ?
C25 H25C 0.9800 ?
C26 C28 1.526(2) ?
C26 C27 1.532(2) ?
C26 H26 1.0000 ?
C27 H27A 0.9800 ?
C27 H27B 0.9800 ?
C27 H27C 0.9800 ?
C28 H28A 0.9800 ?
C28 H28B 0.9800 ?
C28 H28C 0.9800 ?
C29 C31 1.531(2) ?
C29 C30 1.533(2) ?
C29 H29 1.0000 ?
C30 H30A 0.9800 ?
C30 H30B 0.9800 ?
C30 H30C 0.9800 ?
C31 H31A 0.9800 ?
C31 H31B 0.9800 ?
C31 H31C 0.9800 ?
C32 C33 1.527(2) ?
C32 C34 1.5305(19) ?
C32 H32 1.0000 ?
C33 H33A 0.9800 ?
C33 H33B 0.9800 ?
C33 H33C 0.9800 ?
C34 H34A 0.9800 ?
C34 H34B 0.9800 ?
C34 H34C 0.9800 ?
C35 C39 1.427(2) ?
C35 C36 1.428(2) ?
C35 C45 1.496(2) ?
C36 C37 1.430(2) ?
C36 C46 1.497(2) ?
C37 C38 1.4321(19) ?
C37 C47 1.497(2) ?
C38 C39 1.428(2) ?
C38 C48 1.491(2) ?
C39 C49 1.490(2) ?
C40 C41 1.4328(19) ?
C40 C44 1.4328(19) ?
C40 C50 1.496(2) ?
C41 C42 1.429(2) ?
C41 C51 1.495(2) ?
C42 C43 1.429(2) ?
C42 C52 1.496(2) ?
C43 C44 1.429(2) ?
C43 C53 1.496(2) ?
C44 C54 1.499(2) ?
C45 H45A 0.9800 ?
C45 H45B 0.9800 ?
C45 H45C 0.9800 ?
C46 H46A 0.9800 ?
C46 H46B 0.9800 ?
C46 H46C 0.9800 ?
C47 H47A 0.9800 ?
C47 H47B 0.9800 ?
C47 H47C 0.9800 ?
C48 H48A 0.9800 ?
C48 H48B 0.9800 ?
C48 H48C 0.9800 ?
C49 H49A 0.9800 ?
C49 H49B 0.9800 ?
C49 H49C 0.9800 ?
C50 H50A 0.9800 ?
C50 H50B 0.9800 ?
C50 H50C 0.9800 ?
C51 H51A 0.9800 ?
C51 H51B 0.9800 ?
C51 H51C 0.9800 ?
C52 H52A 0.9800 ?
C52 H52B 0.9800 ?
C52 H52C 0.9800 ?
C53 H53A 0.9800 ?
C53 H53B 0.9800 ?
C53 H53C 0.9800 ?
C54 H54A 0.9800 ?
C54 H54B 0.9800 ?
C54 H54C 0.9800 ?

loop_
_geom_torsion_atom_site_label_1
_geom_torsion_atom_site_label_2
_geom_torsion_atom_site_label_3
_geom_torsion_atom_site_label_4
_geom_torsion
C9 Ni2 S1 Ni1 -176.21(4)
C8 Ni2 S1 Ni1 -135.86(4)
C6 Ni2 S1 Ni1 152.62(14)
C10 Ni2 S1 Ni1 150.62(5)
S2 Ni2 S1 Ni1 10.309(15)
C7 Ni2 S1 Ni1 -113.31(6)
C1 Ni1 S1 Ni2 -151.4(4)
C4 Ni1 S1 Ni2 -178.32(4)
C2 Ni1 S1 Ni2 107.18(6)
C5 Ni1 S1 Ni2 -143.87(5)
S2 Ni1 S1 Ni2 -10.320(15)
C3 Ni1 S1 Ni2 139.64(4)
C1 Ni1 S2 Ni2 -173.34(4)
C4 Ni1 S2 Ni2 146.71(13)
C2 Ni1 S2 Ni2 -133.34(4)
C5 Ni1 S2 Ni2 152.03(4)
S1 Ni1 S2 Ni2 10.280(15)
C3 Ni1 S2 Ni2 -110.53(7)
C9 Ni2 S2 Ni1 -127.8(3)
C8 Ni2 S2 Ni1 104.39(7)
C6 Ni2 S2 Ni1 179.93(4)
C10 Ni2 S2 Ni1 -143.89(5)
S1 Ni2 S2 Ni1 -10.291(15)
C7 Ni2 S2 Ni1 137.72(4)
C4 Ni1 C1 C5 36.38(8)
C2 Ni1 C1 C5 116.63(11)
S1 Ni1 C1 C5 8.4(4)
S2 Ni1 C1 C5 -132.05(7)
C3 Ni1 C1 C5 79.70(8)
C4 Ni1 C1 C2 -80.25(8)
C5 Ni1 C1 C2 -116.63(11)
S1 Ni1 C1 C2 -108.2(4)
S2 Ni1 C1 C2 111.32(7)
C3 Ni1 C1 C2 -36.93(7)
C4 Ni1 C1 C11 158.83(13)
C2 Ni1 C1 C11 -120.92(15)
C5 Ni1 C1 C11 122.45(15)
S1 Ni1 C1 C11 130.9(3)
S2 Ni1 C1 C11 -9.60(12)
C3 Ni1 C1 C11 -157.85(13)
C5 C1 C2 C3 -2.42(14)
C11 C1 C2 C3 -176.81(12)
Ni1 C1 C2 C3 61.01(9)
C5 C1 C2 C14 178.37(12)
C11 C1 C2 C14 4.0(2)
Ni1 C1 C2 C14 -118.21(12)
C5 C1 C2 Ni1 -63.42(9)
C11 C1 C2 Ni1 122.18(13)
C1 Ni1 C2 C3 -118.45(11)
C4 Ni1 C2 C3 -37.56(8)
C5 Ni1 C2 C3 -80.26(8)
S1 Ni1 C2 C3 52.83(10)
S2 Ni1 C2 C3 160.39(7)
C4 Ni1 C2 C1 80.89(8)
C5 Ni1 C2 C1 38.19(8)
S1 Ni1 C2 C1 171.28(6)
S2 Ni1 C2 C1 -81.16(8)
C3 Ni1 C2 C1 118.45(11)
C1 Ni1 C2 C14 116.92(14)
C4 Ni1 C2 C14 -162.19(12)
C5 Ni1 C2 C14 155.11(12)
S1 Ni1 C2 C14 -71.80(12)
S2 Ni1 C2 C14 35.75(12)
C3 Ni1 C2 C14 -124.64(14)
C1 C2 C3 C4 0.05(14)
C14 C2 C3 C4 179.22(12)
Ni1 C2 C3 C4 59.43(9)
C1 C2 C3 C17 174.01(11)
C14 C2 C3 C17 -6.8(2)
Ni1 C2 C3 C17 -126.61(12)
C1 C2 C3 Ni1 -59.38(9)
C14 C2 C3 Ni1 119.79(13)
C1 Ni1 C3 C2 37.97(8)
C4 Ni1 C3 C2 118.87(11)
C5 Ni1 C3 C2 80.96(8)
S1 Ni1 C3 C2 -147.83(7)
S2 Ni1 C3 C2 -35.13(11)
C1 Ni1 C3 C4 -80.91(8)
C2 Ni1 C3 C4 -118.87(11)
C5 Ni1 C3 C4 -37.92(7)
S1 Ni1 C3 C4 93.30(7)
S2 Ni1 C3 C4 -154.00(6)
C1 Ni1 C3 C17 156.82(14)
C4 Ni1 C3 C17 -122.28(15)
C2 Ni1 C3 C17 118.85(15)
C5 Ni1 C3 C17 -160.19(14)
S1 Ni1 C3 C17 -28.98(13)
S2 Ni1 C3 C17 83.73(14)
C2 C3 C4 C5 2.33(14)
C17 C3 C4 C5 -171.39(12)
Ni1 C3 C4 C5 62.29(9)
C2 C3 C4 C20 175.12(12)
C17 C3 C4 C20 1.4(2)
Ni1 C3 C4 C20 -124.91(13)
C2 C3 C4 Ni1 -59.96(9)
C17 C3 C4 Ni1 126.32(13)
C1 Ni1 C4 C5 -36.59(8)
C2 Ni1 C4 C5 -80.21(8)
S1 Ni1 C4 C5 140.60(7)
S2 Ni1 C4 C5 7.01(17)
C3 Ni1 C4 C5 -116.99(11)
C1 Ni1 C4 C3 80.39(8)
C2 Ni1 C4 C3 36.77(7)
C5 Ni1 C4 C3 116.99(11)
S1 Ni1 C4 C3 -102.41(7)
S2 Ni1 C4 C3 123.99(12)
C1 Ni1 C4 C20 -154.86(14)
C2 Ni1 C4 C20 161.52(14)
C5 Ni1 C4 C20 -118.27(15)
S1 Ni1 C4 C20 22.33(13)
S2 Ni1 C4 C20 -111.26(14)
C3 Ni1 C4 C20 124.74(15)
C2 C1 C5 C4 3.89(14)
C11 C1 C5 C4 178.21(12)
Ni1 C1 C5 C4 -59.28(9)
C2 C1 C5 Ni1 63.18(9)
C11 C1 C5 Ni1 -122.50(13)
C3 C4 C5 C1 -3.85(14)
C20 C4 C5 C1 -177.08(12)
Ni1 C4 C5 C1 58.57(9)
C3 C4 C5 Ni1 -62.42(9)
C20 C4 C5 Ni1 124.35(12)
C4 Ni1 C5 C1 -120.02(11)
C2 Ni1 C5 C1 -38.86(8)
S1 Ni1 C5 C1 -178.82(6)
S2 Ni1 C5 C1 62.41(8)
C3 Ni1 C5 C1 -81.47(8)
C1 Ni1 C5 C4 120.02(11)
C2 Ni1 C5 C4 81.16(8)
S1 Ni1 C5 C4 -58.81(9)
S2 Ni1 C5 C4 -177.57(6)
C3 Ni1 C5 C4 38.55(8)
C9 Ni2 C6 C10 -36.50(8)
C8 Ni2 C6 C10 -80.47(8)
S1 Ni2 C6 C10 -2.61(19)
S2 Ni2 C6 C10 137.24(7)
C7 Ni2 C6 C10 -117.14(11)
C9 Ni2 C6 C7 80.64(8)
C8 Ni2 C6 C7 36.67(7)
C10 Ni2 C6 C7 117.14(11)
S1 Ni2 C6 C7 114.54(14)
S2 Ni2 C6 C7 -105.62(7)
C9 Ni2 C6 C23 -154.50(14)
C8 Ni2 C6 C23 161.53(14)
C10 Ni2 C6 C23 -118.00(15)
S1 Ni2 C6 C23 -120.61(14)
S2 Ni2 C6 C23 19.24(13)
C7 Ni2 C6 C23 124.85(15)
C10 C6 C7 C8 3.19(14)
C23 C6 C7 C8 176.54(12)
Ni2 C6 C7 C8 -58.94(9)
C10 C6 C7 C26 -171.59(13)
C23 C6 C7 C26 1.8(2)
Ni2 C6 C7 C26 126.28(14)
C10 C6 C7 Ni2 62.13(9)
C23 C6 C7 Ni2 -124.53(14)
C9 Ni2 C7 C8 38.38(7)
C6 Ni2 C7 C8 119.22(11)
C10 Ni2 C7 C8 81.40(8)
S1 Ni2 C7 C8 -35.27(11)
S2 Ni2 C7 C8 -149.52(6)
C9 Ni2 C7 C6 -80.84(8)
C8 Ni2 C7 C6 -119.22(11)
C10 Ni2 C7 C6 -37.83(7)
S1 Ni2 C7 C6 -154.49(6)
S2 Ni2 C7 C6 91.26(7)
C9 Ni2 C7 C26 155.99(14)
C8 Ni2 C7 C26 117.61(16)
C6 Ni2 C7 C26 -123.17(16)
C10 Ni2 C7 C26 -161.00(14)
S1 Ni2 C7 C26 82.34(14)
S2 Ni2 C7 C26 -31.92(14)
C6 C7 C8 C9 -1.04(14)
C26 C7 C8 C9 174.02(12)
Ni2 C7 C8 C9 -59.94(9)
C6 C7 C8 C29 179.60(13)
C26 C7 C8 C29 -5.3(2)
Ni2 C7 C8 C29 120.71(14)
C6 C7 C8 Ni2 58.90(9)
C26 C7 C8 Ni2 -126.04(13)
C9 Ni2 C8 C7 -118.08(11)
C6 Ni2 C8 C7 -37.27(8)
C10 Ni2 C8 C7 -79.85(8)
S1 Ni2 C8 C7 159.24(7)
S2 Ni2 C8 C7 53.02(10)
C6 Ni2 C8 C9 80.81(8)
C10 Ni2 C8 C9 38.23(8)
S1 Ni2 C8 C9 -82.68(8)
S2 Ni2 C8 C9 171.09(6)
C7 Ni2 C8 C9 118.08(11)
C9 Ni2 C8 C29 115.94(14)
C6 Ni2 C8 C29 -163.25(13)
C10 Ni2 C8 C29 154.17(13)
S1 Ni2 C8 C29 33.26(12)
S2 Ni2 C8 C29 -72.96(14)
C7 Ni2 C8 C29 -125.98(15)
C7 C8 C9 C10 -1.49(14)
C29 C8 C9 C10 177.92(12)
Ni2 C8 C9 C10 -63.47(9)
C7 C8 C9 C32 -178.71(12)
C29 C8 C9 C32 0.7(2)
Ni2 C8 C9 C32 119.31(13)
C7 C8 C9 Ni2 61.98(9)
C29 C8 C9 Ni2 -118.61(12)
C8 Ni2 C9 C10 116.44(11)
C6 Ni2 C9 C10 36.19(8)
S1 Ni2 C9 C10 -134.90(7)
S2 Ni2 C9 C10 -18.5(4)
C7 Ni2 C9 C10 79.34(8)
C6 Ni2 C9 C8 -80.25(8)
C10 Ni2 C9 C8 -116.44(11)
S1 Ni2 C9 C8 108.66(7)
S2 Ni2 C9 C8 -134.9(3)
C7 Ni2 C9 C8 -37.10(8)
C8 Ni2 C9 C32 -120.83(14)
C6 Ni2 C9 C32 158.92(12)
C10 Ni2 C9 C32 122.73(15)
S1 Ni2 C9 C32 -12.17(11)
S2 Ni2 C9 C32 104.3(3)
C7 Ni2 C9 C32 -157.93(12)
C7 C6 C10 C9 -4.16(15)
C23 C6 C10 C9 -177.92(12)
Ni2 C6 C10 C9 58.34(9)
C7 C6 C10 Ni2 -62.50(9)
C23 C6 C10 Ni2 123.74(13)
C8 C9 C10 C6 3.51(15)
C32 C9 C10 C6 -179.31(12)
Ni2 C9 C10 C6 -59.29(9)
C8 C9 C10 Ni2 62.80(9)
C32 C9 C10 Ni2 -120.02(13)
C9 Ni2 C10 C6 120.28(12)
C8 Ni2 C10 C6 81.09(9)
S1 Ni2 C10 C6 179.13(6)
S2 Ni2 C10 C6 -62.91(9)
C7 Ni2 C10 C6 38.41(8)
C8 Ni2 C10 C9 -39.19(8)
C6 Ni2 C10 C9 -120.28(12)
S1 Ni2 C10 C9 58.85(9)
S2 Ni2 C10 C9 176.82(6)
C7 Ni2 C10 C9 -81.86(9)
C5 C1 C11 C12 24.86(19)
C2 C1 C11 C12 -161.77(13)
Ni1 C1 C11 C12 -69.14(15)
C5 C1 C11 C13 -98.09(16)
C2 C1 C11 C13 75.28(17)
Ni1 C1 C11 C13 167.91(10)
C3 C2 C14 C16 -60.14(18)
C1 C2 C14 C16 118.91(14)
Ni1 C2 C14 C16 32.95(16)
C3 C2 C14 C15 68.19(17)
C1 C2 C14 C15 -112.76(14)
Ni1 C2 C14 C15 161.28(10)
C2 C3 C17 C19 126.34(14)
C4 C3 C17 C19 -60.91(18)
Ni1 C3 C17 C19 33.47(18)
C2 C3 C17 C18 -106.26(15)
C4 C3 C17 C18 66.49(17)
Ni1 C3 C17 C18 160.87(10)
C5 C4 C20 C22 -53.65(18)
C3 C4 C20 C22 134.58(15)
Ni1 C4 C20 C22 38.22(18)
C5 C4 C20 C21 69.21(16)
C3 C4 C20 C21 -102.56(16)
Ni1 C4 C20 C21 161.08(10)
C10 C6 C23 C25 -49.25(18)
C7 C6 C23 C25 138.34(15)
Ni2 C6 C23 C25 42.01(17)
C10 C6 C23 C24 74.03(18)
C7 C6 C23 C24 -98.38(17)
Ni2 C6 C23 C24 165.29(12)
C8 C7 C26 C28 128.77(15)
C6 C7 C26 C28 -57.23(19)
Ni2 C7 C26 C28 37.64(19)
C8 C7 C26 C27 -102.95(16)
C6 C7 C26 C27 71.06(18)
Ni2 C7 C26 C27 165.92(11)
C7 C8 C29 C31 71.45(18)
C9 C8 C29 C31 -107.82(15)
Ni2 C8 C29 C31 166.43(10)
C7 C8 C29 C30 -57.4(2)
C9 C8 C29 C30 123.31(15)
Ni2 C8 C29 C30 37.57(17)
C10 C9 C32 C33 21.78(19)
C8 C9 C32 C33 -161.53(12)
Ni2 C9 C32 C33 -70.99(14)
C10 C9 C32 C34 -101.68(16)
C8 C9 C32 C34 75.01(16)
Ni2 C9 C32 C34 165.55(10)
C37 Co1 C35 C39 -81.33(9)
C36 Co1 C35 C39 -119.13(13)
C44 Co1 C35 C39 59.00(13)
C40 Co1 C35 C39 97.35(9)
C41 Co1 C35 C39 141.60(9)
C42 Co1 C35 C39 -179.71(9)
C38 Co1 C35 C39 -37.30(9)
C37 Co1 C35 C36 37.80(8)
C44 Co1 C35 C36 178.13(9)
C40 Co1 C35 C36 -143.52(8)
C41 Co1 C35 C36 -99.27(9)
C42 Co1 C35 C36 -60.58(12)
C39 Co1 C35 C36 119.13(13)
C38 Co1 C35 C36 81.83(9)
C37 Co1 C35 C45 157.56(19)
C36 Co1 C35 C45 119.8(2)
C44 Co1 C35 C45 -62.1(2)
C40 Co1 C35 C45 -23.77(19)
C41 Co1 C35 C45 20.48(19)
C42 Co1 C35 C45 59.2(2)
C39 Co1 C35 C45 -121.1(2)
C38 Co1 C35 C45 -158.42(19)
C39 C35 C36 C37 1.12(17)
C45 C35 C36 C37 178.64(15)
Co1 C35 C36 C37 -58.84(10)
C39 C35 C36 C46 -175.91(15)
C45 C35 C36 C46 1.6(3)
Co1 C35 C36 C46 124.13(16)
C39 C35 C36 Co1 59.96(11)
C45 C35 C36 Co1 -122.52(16)
C37 Co1 C36 C35 -119.39(12)
C43 Co1 C36 C35 179.77(9)
C40 Co1 C36 C35 60.77(12)
C41 Co1 C36 C35 97.91(9)
C42 Co1 C36 C35 141.63(9)
C39 Co1 C36 C35 -37.73(9)
C38 Co1 C36 C35 -81.39(9)
C43 Co1 C36 C37 -60.84(12)
C35 Co1 C36 C37 119.39(12)
C40 Co1 C36 C37 -179.84(9)
C41 Co1 C36 C37 -142.70(8)
C42 Co1 C36 C37 -98.98(9)
C39 Co1 C36 C37 81.67(9)
C38 Co1 C36 C37 38.00(9)
C37 Co1 C36 C46 120.0(2)
C43 Co1 C36 C46 59.1(2)
C35 Co1 C36 C46 -120.7(2)
C40 Co1 C36 C46 -59.9(2)
C41 Co1 C36 C46 -22.74(19)
C42 Co1 C36 C46 20.98(19)
C39 Co1 C36 C46 -158.38(19)
C38 Co1 C36 C46 157.95(19)
C35 C36 C37 C38 -1.32(17)
C46 C36 C37 C38 175.73(15)
Co1 C36 C37 C38 -60.35(10)
C35 C36 C37 C47 179.43(14)
C46 C36 C37 C47 -3.5(3)
Co1 C36 C37 C47 120.41(15)
C35 C36 C37 Co1 59.03(10)
C46 C36 C37 Co1 -123.93(16)
C43 Co1 C37 C36 140.82(9)
C35 Co1 C37 C36 -37.68(9)
C44 Co1 C37 C36 178.20(9)
C41 Co1 C37 C36 61.18(13)
C42 Co1 C37 C36 97.24(10)
C39 Co1 C37 C36 -81.48(10)
C38 Co1 C37 C36 -118.80(13)
C43 Co1 C37 C38 -100.37(10)
C35 Co1 C37 C38 81.12(10)
C36 Co1 C37 C38 118.80(13)
C44 Co1 C37 C38 -63.00(12)
C41 Co1 C37 C38 179.99(9)
C42 Co1 C37 C38 -143.96(9)
C39 Co1 C37 C38 37.32(9)
C43 Co1 C37 C47 21.01(15)
C35 Co1 C37 C47 -157.49(15)
C36 Co1 C37 C47 -119.81(17)
C44 Co1 C37 C47 58.39(16)
C41 Co1 C37 C47 -58.63(17)
C42 Co1 C37 C47 -22.57(15)
C39 Co1 C37 C47 158.71(15)
C38 Co1 C37 C47 121.38(17)
C36 C37 C38 C39 1.01(16)
C47 C37 C38 C39 -179.75(14)
Co1 C37 C38 C39 -58.83(10)
C36 C37 C38 C48 -176.01(14)
C47 C37 C38 C48 3.2(2)
Co1 C37 C38 C48 124.15(15)
C36 C37 C38 Co1 59.85(10)
C47 C37 C38 Co1 -120.92(16)
C37 Co1 C38 C39 119.66(13)
C43 Co1 C38 C39 -144.80(9)
C35 Co1 C38 C39 37.46(9)
C36 Co1 C38 C39 81.53(10)
C44 Co1 C38 C39 -100.84(10)
C40 Co1 C38 C39 -63.21(12)
C42 Co1 C38 C39 178.19(10)
C43 Co1 C38 C37 95.54(10)
C35 Co1 C38 C37 -82.21(10)
C36 Co1 C38 C37 -38.13(9)
C44 Co1 C38 C37 139.49(9)
C40 Co1 C38 C37 177.13(9)
C42 Co1 C38 C37 58.52(13)
C39 Co1 C38 C37 -119.66(13)
C37 Co1 C38 C48 -121.03(18)
C43 Co1 C38 C48 -25.49(16)
C35 Co1 C38 C48 156.76(16)
C36 Co1 C38 C48 -159.16(16)
C44 Co1 C38 C48 18.46(16)
C40 Co1 C38 C48 56.10(18)
C42 Co1 C38 C48 -62.51(18)
C39 Co1 C38 C48 119.31(17)
C36 C35 C39 C38 -0.50(17)
C45 C35 C39 C38 -177.99(15)
Co1 C35 C39 C38 58.99(10)
C36 C35 C39 C49 174.74(15)
C45 C35 C39 C49 -2.8(3)
Co1 C35 C39 C49 -125.77(16)
C36 C35 C39 Co1 -59.49(10)
C45 C35 C39 Co1 123.02(17)
C37 C38 C39 C35 -0.32(16)
C48 C38 C39 C35 176.78(14)
Co1 C38 C39 C35 -58.48(10)
C37 C38 C39 C49 -175.67(15)
C48 C38 C39 C49 1.4(2)
Co1 C38 C39 C49 126.16(16)
C37 C38 C39 Co1 58.16(10)
C48 C38 C39 Co1 -124.74(15)
C37 Co1 C39 C35 82.14(10)
C43 Co1 C39 C35 177.25(10)
C36 Co1 C39 C35 37.91(9)
C44 Co1 C39 C35 -144.47(9)
C40 Co1 C39 C35 -100.11(10)
C41 Co1 C39 C35 -61.58(13)
C38 Co1 C39 C35 119.78(13)
C37 Co1 C39 C38 -37.64(8)
C43 Co1 C39 C38 57.47(13)
C35 Co1 C39 C38 -119.78(13)
C36 Co1 C39 C38 -81.87(9)
C44 Co1 C39 C38 95.75(9)
C40 Co1 C39 C38 140.11(8)
C41 Co1 C39 C38 178.64(9)
C37 Co1 C39 C49 -156.79(19)
C43 Co1 C39 C49 -61.7(2)
C35 Co1 C39 C49 121.1(2)
C36 Co1 C39 C49 158.98(19)
C44 Co1 C39 C49 -23.39(19)
C40 Co1 C39 C49 20.96(19)
C41 Co1 C39 C49 59.5(2)
C38 Co1 C39 C49 -119.1(2)
C43 Co1 C40 C41 -81.40(9)
C35 Co1 C40 C41 97.12(9)
C36 Co1 C40 C41 58.82(13)
C44 Co1 C40 C41 -119.29(12)
C42 Co1 C40 C41 -37.48(9)
C39 Co1 C40 C41 141.26(9)
C38 Co1 C40 C41 179.91(9)
C43 Co1 C40 C44 37.89(9)
C35 Co1 C40 C44 -143.59(9)
C36 Co1 C40 C44 178.11(9)
C41 Co1 C40 C44 119.29(12)
C42 Co1 C40 C44 81.81(9)
C39 Co1 C40 C44 -99.45(9)
C38 Co1 C40 C44 -60.80(12)
C43 Co1 C40 C50 158.32(14)
C35 Co1 C40 C50 -23.16(15)
C36 Co1 C40 C50 -61.46(17)
C44 Co1 C40 C50 120.43(16)
C41 Co1 C40 C50 -120.28(16)
C42 Co1 C40 C50 -157.76(14)
C39 Co1 C40 C50 20.98(15)
C38 Co1 C40 C50 59.63(16)
C44 C40 C41 C42 0.22(16)
C50 C40 C41 C42 -177.74(14)
Co1 C40 C41 C42 59.17(10)
C44 C40 C41 C51 177.46(14)
C50 C40 C41 C51 -0.5(2)
Co1 C40 C41 C51 -123.59(15)
C44 C40 C41 Co1 -58.95(10)
C50 C40 C41 Co1 123.08(15)
C37 Co1 C41 C42 57.51(13)
C43 Co1 C41 C42 -37.64(9)
C35 Co1 C41 C42 140.11(9)
C36 Co1 C41 C42 95.89(10)
C44 Co1 C41 C42 -81.73(10)
C40 Co1 C41 C42 -119.56(13)
C39 Co1 C41 C42 178.19(10)
C37 Co1 C41 C40 177.07(9)
C43 Co1 C41 C40 81.92(9)
C35 Co1 C41 C40 -100.33(9)
C36 Co1 C41 C40 -144.55(9)
C44 Co1 C41 C40 37.83(8)
C42 Co1 C41 C40 119.56(12)
C39 Co1 C41 C40 -62.25(12)
C37 Co1 C41 C51 -62.48(17)
C43 Co1 C41 C51 -157.63(15)
C35 Co1 C41 C51 20.12(15)
C36 Co1 C41 C51 -24.10(15)
C44 Co1 C41 C51 158.28(15)
C40 Co1 C41 C51 120.45(17)
C42 Co1 C41 C51 -119.99(17)
C39 Co1 C41 C51 58.20(17)
C40 C41 C42 C43 -0.37(16)
C51 C41 C42 C43 -177.62(14)
Co1 C41 C42 C43 58.60(10)
C40 C41 C42 C52 176.11(14)
C51 C41 C42 C52 -1.1(2)
Co1 C41 C42 C52 -124.92(16)
C40 C41 C42 Co1 -58.97(10)
C51 C41 C42 Co1 123.78(15)
C37 Co1 C42 C43 95.87(9)
C35 Co1 C42 C43 177.33(9)
C36 Co1 C42 C43 139.87(9)
C44 Co1 C42 C43 -37.77(8)
C40 Co1 C42 C43 -81.88(9)
C41 Co1 C42 C43 -119.51(12)
C38 Co1 C42 C43 59.15(12)
C37 Co1 C42 C41 -144.62(9)
C43 Co1 C42 C41 119.51(12)
C35 Co1 C42 C41 -63.16(12)
C36 Co1 C42 C41 -100.62(9)
C44 Co1 C42 C41 81.75(9)
C40 Co1 C42 C41 37.64(8)
C38 Co1 C42 C41 178.66(9)
C37 Co1 C42 C52 -25.52(17)
C43 Co1 C42 C52 -121.40(19)
C35 Co1 C42 C52 55.93(19)
C36 Co1 C42 C52 18.47(17)
C44 Co1 C42 C52 -159.16(17)
C40 Co1 C42 C52 156.73(17)
C41 Co1 C42 C52 119.09(19)
C38 Co1 C42 C52 -62.25(19)
C41 C42 C43 C44 0.38(16)
C52 C42 C43 C44 -176.01(15)
Co1 C42 C43 C44 59.35(10)
C41 C42 C43 C53 178.61(15)
C52 C42 C43 C53 2.2(3)
Co1 C42 C43 C53 -122.42(16)
C41 C42 C43 Co1 -58.97(10)
C52 C42 C43 Co1 124.65(16)
C37 Co1 C43 C44 140.74(8)
C36 Co1 C43 C44 178.20(9)
C40 Co1 C43 C44 -37.90(8)
C41 Co1 C43 C44 -81.88(9)
C42 Co1 C43 C44 -119.39(12)
C39 Co1 C43 C44 61.00(12)
C38 Co1 C43 C44 97.02(9)
C37 Co1 C43 C42 -99.87(9)
C36 Co1 C43 C42 -62.41(12)
C44 Co1 C43 C42 119.39(12)
C40 Co1 C43 C42 81.49(9)
C41 Co1 C43 C42 37.51(8)
C39 Co1 C43 C42 -179.61(9)
C38 Co1 C43 C42 -143.59(8)
C37 Co1 C43 C53 21.55(17)
C36 Co1 C43 C53 59.00(19)
C44 Co1 C43 C53 -119.19(19)
C40 Co1 C43 C53 -157.10(17)
C41 Co1 C43 C53 158.93(17)
C42 Co1 C43 C53 121.42(19)
C39 Co1 C43 C53 -58.2(2)
C38 Co1 C43 C53 -22.17(17)
C42 C43 C44 C40 -0.24(16)
C53 C43 C44 C40 -178.51(14)
Co1 C43 C44 C40 59.48(10)
C42 C43 C44 C54 177.23(14)
C53 C43 C44 C54 -1.0(2)
Co1 C43 C44 C54 -123.05(15)
C42 C43 C44 Co1 -59.72(10)
C53 C43 C44 Co1 122.01(15)
C41 C40 C44 C43 0.01(16)
C50 C40 C44 C43 177.96(14)
Co1 C40 C44 C43 -59.27(10)
C41 C40 C44 C54 -177.41(14)
C50 C40 C44 C54 0.5(2)
Co1 C40 C44 C54 123.31(15)
C41 C40 C44 Co1 59.28(10)
C50 C40 C44 Co1 -122.77(15)
C37 Co1 C44 C43 -60.84(11)
C35 Co1 C44 C43 179.86(9)
C40 Co1 C44 C43 119.10(12)
C41 Co1 C44 C43 81.39(9)
C42 Co1 C44 C43 37.64(8)
C39 Co1 C44 C43 -142.96(9)
C38 Co1 C44 C43 -99.33(9)
C37 Co1 C44 C40 -179.95(8)
C43 Co1 C44 C40 -119.10(12)
C35 Co1 C44 C40 60.76(12)
C41 Co1 C44 C40 -37.71(8)
C42 Co1 C44 C40 -81.47(9)
C39 Co1 C44 C40 97.94(9)
C38 Co1 C44 C40 141.56(8)
C37 Co1 C44 C54 58.63(17)
C43 Co1 C44 C54 119.47(17)
C35 Co1 C44 C54 -60.67(18)
C40 Co1 C44 C54 -121.43(18)
C41 Co1 C44 C54 -159.14(16)
C42 Co1 C44 C54 157.11(16)
C39 Co1 C44 C54 -23.49(16)
C38 Co1 C44 C54 20.14(16)
